data_1530704
loop_
_publ_author_name
'Sarukhanyan, N.L.'
'Ilyukhin, V.V.'
'Iskhakova, L.D.'
'Trunov, V.K.'

_publ_section_title
;
 Crystal structure of Rb Ln (S O4)2 (H2 O) (Ln=Gd, Ho, Yb)
;
_journal_name_full
;
Koordinatsionnaya Khimiya (= Coordination Chemistry (USSR))
;
_journal_page_first 981
_journal_page_last 987
_journal_volume 10
_journal_year 1984
_chemical_formula_sum 'H2 O9 Rb S2 Yb'
_chemical_name_systematic 'Rb Yb (S O4)2 (H2 O)'
_space_group_IT_number 14
_symmetry_space_group_name_Hall '-P 2ybc'
_symmetry_space_group_name_H-M 'P 1 21/c 1'
_cell_angle_alpha 90
_cell_angle_beta 119.82
_cell_angle_gamma 90
_cell_formula_units_Z 4
_cell_length_a 10.124
_cell_length_b 8.255
_cell_length_c 10.333
_cell_volume 749.223
_citation_journal_id_ASTM KOKHDC
_cod_data_source_file Sarukhanyan_KOKHDC_1984_1086.cif
_cod_data_source_block H2O9Rb1S2Yb1
_cod_original_cell_volume 749.2231
_cod_original_formula_sum 'H2 O9 Rb1 S2 Yb1'
_cod_database_code 1530704

loop_
_symmetry_equiv_pos_as_xyz
x,y,z
-x,y+1/2,-z+1/2
-x,-y,-z
x,-y-1/2,z-1/2

loop_
_atom_site_label
_atom_site_type_symbol
_atom_site_fract_x
_atom_site_fract_y
_atom_site_fract_z
_atom_site_occupancy
_atom_site_U_iso_or_equiv
O5 O-2 0.5945 0.4183 0.373 1 0.0
Yb1 Yb+3 0.25543 0.14049 0.03468 1 0.0
O1 O-2 0.174 0.0112 0.2138 1 0.0
O7 O-2 0.3708 0.3802 0.3963 1 0.0
S1 S+6 0.0568 0.1376 0.1811 1 0.0
O4 O-2 0.0701 0.2541 0.0781 1 0.0
O3 O-2 0.0792 0.2193 0.3161 1 0.0
O9 O-2 0.3315 0.4136 0.0492 1 0.0
O8 O-2 0.5923 0.2136 0.537 1 0.0
O2 O-2 -0.0987 0.068 0.1056 1 0.0
S2 S+6 0.5018 0.298 0.3985 1 0.0
Rb1 Rb+1 0.2099 0.6591 0.1804 1 0.0
O6 O-2 0.4455 0.1855 0.2733 1 0.0
